data_4316218
loop_
_publ_author_name
'Araminta E. W. Ledger'
'Aitor Moreno'
'Charles E. Ellul'
'Mary F. Mahon'
'Paul S. Pregosin'
'Michael K. Whittlesey'
'Jonathan M. J. Williams'

_publ_section_title
;
 Pincer Phosphine Complexes of Ruthenium: Formation of Ru(P-O-P)(PPh3)HCl
 (P-O-P = xantphos, DPEphos, (Ph2PCH2CH2)2O) and Ru(dppf)(PPh3)HCl and
 Characterization of Cationic Dioxygen, Dihydrogen, Dinitrogen, and Arene
 Coordinated Phosphine Products
;
_journal_name_full 'Inorganic Chemistry'
_journal_page_first 7244
_journal_page_last 7256
_journal_paper_doi 10.1021/ic100438d
_journal_volume 49
_journal_year 2010
_chemical_formula_sum 'C46.75 H45.5 Cl2.5 O P3 Ru'
_chemical_formula_weight 905.94
_chemical_name_systematic
; 
 ? 
;
_space_group_IT_number 14
_symmetry_cell_setting monoclinic
_symmetry_space_group_name_Hall '-P 2yn'
_symmetry_space_group_name_H-M 'P 1 21/n 1'
_atom_sites_solution_hydrogens geom
_atom_sites_solution_primary direct
_atom_sites_solution_secondary difmap
_audit_creation_method SHELXL-97
_cell_angle_alpha 90.00
_cell_angle_beta 103.583(1)
_cell_angle_gamma 90.00
_cell_formula_units_Z 4
_cell_length_a 9.8590(1)
_cell_length_b 26.7330(4)
_cell_length_c 16.7610(3)
_cell_measurement_reflns_used 82677
_cell_measurement_temperature 150(2)
_cell_measurement_theta_max 27.485
_cell_measurement_theta_min 2.910
_cell_volume 4293.98(11)
_computing_cell_refinement 'HKL Scalepack (Otwinowski & Minor 1997)'
_computing_data_collection 'Collect (Bruker AXS BV 1997-2004)'
_computing_data_reduction 'Denzo & Scalepack (Otwinowski, Minor 1997)'
_computing_molecular_graphics 'ORTEX (P.McArdle 1995)'
_computing_publication_material 'SHELXL-97/2 (Sheldrick 1997)'
_computing_structure_refinement 'SHELXL-97/2 (Sheldrick 1997)'
_computing_structure_solution 'SHELXS-97 (Sheldrick 1990)'
_diffrn_ambient_temperature 150(2)
_diffrn_measured_fraction_theta_full 0.996
_diffrn_measured_fraction_theta_max 0.996
_diffrn_measurement_device_type '95mm CCD camera on \k-goniostat'
_diffrn_measurement_method CCD
_diffrn_radiation_monochromator 'horizonally mounted graphite crystal'
_diffrn_radiation_source 'fine-focus sealed tube'
_diffrn_radiation_type MoK\a
_diffrn_radiation_wavelength 0.71073
_diffrn_reflns_av_R_equivalents 0.0538
_diffrn_reflns_av_sigmaI/netI 0.0356
_diffrn_reflns_limit_h_max 12
_diffrn_reflns_limit_h_min -12
_diffrn_reflns_limit_k_max 34
_diffrn_reflns_limit_k_min -34
_diffrn_reflns_limit_l_max 21
_diffrn_reflns_limit_l_min -21
_diffrn_reflns_number 67435
_diffrn_reflns_theta_full 27.49
_diffrn_reflns_theta_max 27.49
_diffrn_reflns_theta_min 3.72
_exptl_absorpt_coefficient_mu 0.667
_exptl_absorpt_correction_T_max 0.894
_exptl_absorpt_correction_T_min 0.829
_exptl_absorpt_correction_type multi-scan
_exptl_absorpt_process_details
;
multi-scan from symmetry-related measurements 
 Sortav (Blessing 1995)
;
_exptl_crystal_colour yellow
_exptl_crystal_density_diffrn 1.401
_exptl_crystal_density_method 'not measured'
_exptl_crystal_description block
_exptl_crystal_F_000 1862
_exptl_crystal_size_max 0.25
_exptl_crystal_size_mid 0.07
_exptl_crystal_size_min 0.07
_refine_diff_density_max 1.417
_refine_diff_density_min -0.474
_refine_diff_density_rms 0.088
_refine_ls_extinction_coef 0.0029(3)
_refine_ls_extinction_expression Fc^*^=kFc[1+0.001xFc^2^\l^3^/sin(2\q)]^-1/4^
_refine_ls_extinction_method SHELXL
_refine_ls_goodness_of_fit_ref 1.099
_refine_ls_hydrogen_treatment mixed
_refine_ls_matrix_type full
_refine_ls_number_parameters 501
_refine_ls_number_reflns 9827
_refine_ls_number_restraints 1
_refine_ls_restrained_S_all 1.099
_refine_ls_R_factor_all 0.0605
_refine_ls_R_factor_gt 0.0442
_refine_ls_shift/su_max 0.001
_refine_ls_shift/su_mean 0.000
_refine_ls_structure_factor_coef Fsqd
_refine_ls_weighting_details 'calc w=1/[\s^2^(Fo^2^)+(0.0366P)^2^+8.7619P] where P=(Fo^2^+2Fc^2^)/3'
_refine_ls_weighting_scheme calc
_refine_ls_wR_factor_gt 0.1039
_refine_ls_wR_factor_ref 0.1109
_reflns_number_gt 8020
_reflns_number_total 9827
_reflns_threshold_expression >2sigma(I)
_cod_data_source_file ic100438d_si_001_3.cif
_cod_data_source_block h09mkw10
_cod_original_formula_sum 'C46.75 H45.50 Cl2.50 O P3 Ru'
_cod_database_code 4316218

loop_
_symmetry_equiv_pos_as_xyz
'x, y, z'
'-x+1/2, y+1/2, -z+1/2'
'-x, -y, -z'
'x-1/2, -y-1/2, z-1/2'

loop_
_atom_site_label
_atom_site_type_symbol
_atom_site_fract_x
_atom_site_fract_y
_atom_site_fract_z
_atom_site_U_iso_or_equiv
_atom_site_adp_type
_atom_site_occupancy
_atom_site_symmetry_multiplicity
_atom_site_calc_flag
_atom_site_refinement_flags
_atom_site_disorder_assembly
_atom_site_disorder_group
Ru1 Ru 0.63021(2) 0.211882(9) 0.936030(15) 0.02192(8) Uani 1 1 d D . .
Cl1 Cl 0.70513(9) 0.22915(3) 0.80497(5) 0.0377(2) Uani 1 1 d . . .
Cl2 Cl -0.0432(2) 0.41321(7) 0.88729(16) 0.0954(7) Uani 0.75 1 d P . .
Cl3 Cl 0.1936(3) 0.46702(9) 0.99118(14) 0.1019(7) Uani 0.75 1 d P . .
P1 P 0.74156(8) 0.13534(3) 0.94810(5) 0.02714(18) Uani 1 1 d . . .
P2 P 0.58720(8) 0.29484(3) 0.96642(5) 0.02539(18) Uani 1 1 d . . .
P3 P 0.41136(8) 0.18584(3) 0.88829(5) 0.02310(17) Uani 1 1 d . . .
O1 O 0.8483(2) 0.23578(9) 1.00450(14) 0.0309(5) Uani 1 1 d . . .
C1 C 0.9253(3) 0.15582(14) 0.9708(2) 0.0381(8) Uani 1 1 d . . .
H1A H 0.9877 0.1272 0.9907 0.046 Uiso 1 1 calc R . .
H1B H 0.9484 0.1691 0.9204 0.046 Uiso 1 1 calc R . .
C2 C 0.9452(4) 0.19611(14) 1.0358(2) 0.0380(8) Uani 1 1 d . . .
H2A H 0.9269 0.1825 1.0871 0.046 Uiso 1 1 calc R . .
H2B H 1.0422 0.2089 1.0476 0.046 Uiso 1 1 calc R . .
C3 C 0.8450(4) 0.27116(14) 1.0701(2) 0.0361(8) Uani 1 1 d . . .
H3A H 0.9406 0.2826 1.0963 0.043 Uiso 1 1 calc R . .
H3B H 0.8042 0.2552 1.1124 0.043 Uiso 1 1 calc R . .
C4 C 0.7579(4) 0.31406(13) 1.0322(2) 0.0369(8) Uani 1 1 d . . .
H4A H 0.8096 0.3335 0.9988 0.044 Uiso 1 1 calc R . .
H4B H 0.7414 0.3363 1.0763 0.044 Uiso 1 1 calc R . .
C5 C 0.7420(4) 0.09293(12) 1.0346(2) 0.0327(7) Uani 1 1 d . . .
C6 C 0.6524(4) 0.10116(13) 1.0863(2) 0.0345(8) Uani 1 1 d . . .
H6 H 0.5927 0.1295 1.0779 0.041 Uiso 1 1 calc R . .
C7 C 0.6497(4) 0.06818(15) 1.1501(2) 0.0434(9) Uani 1 1 d . . .
H7 H 0.5883 0.0741 1.1850 0.052 Uiso 1 1 calc R . .
C8 C 0.7356(5) 0.02706(15) 1.1627(3) 0.0501(11) Uani 1 1 d . . .
H8 H 0.7317 0.0042 1.2056 0.060 Uiso 1 1 calc R . .
C9 C 0.8275(5) 0.01880(15) 1.1134(3) 0.0544(12) Uani 1 1 d . . .
H9 H 0.8883 -0.0093 1.1233 0.065 Uiso 1 1 calc R . .
C10 C 0.8315(4) 0.05142(15) 1.0493(2) 0.0439(9) Uani 1 1 d . . .
H10 H 0.8948 0.0456 1.0154 0.053 Uiso 1 1 calc R . .
C11 C 0.7373(3) 0.09034(12) 0.8649(2) 0.0299(7) Uani 1 1 d . . .
C12 C 0.8053(4) 0.10006(14) 0.8030(2) 0.0380(8) Uani 1 1 d . . .
H12 H 0.8602 0.1295 0.8054 0.046 Uiso 1 1 calc R . .
C13 C 0.7942(4) 0.06717(15) 0.7372(3) 0.0454(9) Uani 1 1 d . . .
H13 H 0.8411 0.0744 0.6951 0.054 Uiso 1 1 calc R . .
C14 C 0.7155(4) 0.02423(15) 0.7332(3) 0.0450(9) Uani 1 1 d . . .
H14 H 0.7088 0.0017 0.6886 0.054 Uiso 1 1 calc R . .
C15 C 0.6464(4) 0.01410(13) 0.7942(2) 0.0395(8) Uani 1 1 d . . .
H15 H 0.5924 -0.0156 0.7915 0.047 Uiso 1 1 calc R . .
C16 C 0.6553(4) 0.04695(13) 0.8595(2) 0.0339(7) Uani 1 1 d . . .
H16 H 0.6058 0.0401 0.9005 0.041 Uiso 1 1 calc R . .
C17 C 0.4612(3) 0.30624(12) 1.02873(19) 0.0257(6) Uani 1 1 d . . .
C18 C 0.3261(3) 0.32118(12) 0.9917(2) 0.0291(7) Uani 1 1 d . . .
H18 H 0.3023 0.3285 0.9346 0.035 Uiso 1 1 calc R . .
C19 C 0.2255(4) 0.32559(13) 1.0370(2) 0.0340(8) Uani 1 1 d . . .
H19 H 0.1330 0.3352 1.0107 0.041 Uiso 1 1 calc R . .
C20 C 0.2602(4) 0.31596(14) 1.1204(2) 0.0367(8) Uani 1 1 d . . .
H20 H 0.1921 0.3194 1.1518 0.044 Uiso 1 1 calc R . .
C21 C 0.3944(4) 0.30128(13) 1.1579(2) 0.0358(8) Uani 1 1 d . . .
H21 H 0.4180 0.2945 1.2151 0.043 Uiso 1 1 calc R . .
C22 C 0.4950(4) 0.29638(12) 1.1129(2) 0.0310(7) Uani 1 1 d . . .
H22 H 0.5870 0.2863 1.1393 0.037 Uiso 1 1 calc R . .
C23 C 0.5592(4) 0.35097(13) 0.9007(2) 0.0334(7) Uani 1 1 d . . .
C24 C 0.5317(4) 0.39705(14) 0.9333(3) 0.0452(9) Uani 1 1 d . . .
H24 H 0.5217 0.3987 0.9883 0.054 Uiso 1 1 calc R . .
C25 C 0.5186(5) 0.44047(15) 0.8864(3) 0.0563(12) Uani 1 1 d . . .
H25 H 0.5010 0.4716 0.9093 0.068 Uiso 1 1 calc R . .
C26 C 0.5316(5) 0.43788(17) 0.8064(3) 0.0574(12) Uani 1 1 d . . .
H26 H 0.5218 0.4674 0.7739 0.069 Uiso 1 1 calc R . .
C27 C 0.5582(5) 0.39337(18) 0.7736(3) 0.0546(11) Uani 1 1 d . . .
H27 H 0.5656 0.3921 0.7181 0.066 Uiso 1 1 calc R . .
C28 C 0.5750(4) 0.34935(15) 0.8207(2) 0.0421(9) Uani 1 1 d . . .
H28 H 0.5969 0.3187 0.7979 0.051 Uiso 1 1 calc R . .
C29 C 0.2810(3) 0.23410(12) 0.84705(19) 0.0255(6) Uani 1 1 d . . .
C30 C 0.1520(3) 0.23889(13) 0.8657(2) 0.0314(7) Uani 1 1 d . . .
H30 H 0.1262 0.2164 0.9035 0.038 Uiso 1 1 calc R . .
C31 C 0.0593(4) 0.27650(13) 0.8295(2) 0.0367(8) Uani 1 1 d . . .
H31 H -0.0289 0.2797 0.8426 0.044 Uiso 1 1 calc R . .
C32 C 0.0970(4) 0.30907(14) 0.7743(2) 0.0401(9) Uani 1 1 d . . .
H32 H 0.0349 0.3350 0.7501 0.048 Uiso 1 1 calc R . .
C33 C 0.2243(4) 0.30419(14) 0.7543(2) 0.0383(8) Uani 1 1 d . . .
H33 H 0.2492 0.3264 0.7159 0.046 Uiso 1 1 calc R . .
C34 C 0.3160(4) 0.26677(13) 0.7903(2) 0.0312(7) Uani 1 1 d . . .
H34 H 0.4033 0.2634 0.7761 0.037 Uiso 1 1 calc R . .
C35 C 0.3627(3) 0.14284(12) 0.7996(2) 0.0288(7) Uani 1 1 d . . .
C36 C 0.2295(4) 0.12144(13) 0.7778(2) 0.0355(8) Uani 1 1 d . . .
H36 H 0.1630 0.1286 0.8092 0.043 Uiso 1 1 calc R . .
C37 C 0.1944(4) 0.08963(13) 0.7101(2) 0.0415(9) Uani 1 1 d . . .
H37 H 0.1043 0.0749 0.6959 0.050 Uiso 1 1 calc R . .
C38 C 0.2891(5) 0.07949(14) 0.6637(2) 0.0444(10) Uani 1 1 d . . .
H38 H 0.2652 0.0571 0.6185 0.053 Uiso 1 1 calc R . .
C39 C 0.4187(4) 0.10180(14) 0.6829(2) 0.0389(8) Uani 1 1 d . . .
H39 H 0.4834 0.0955 0.6501 0.047 Uiso 1 1 calc R . .
C40 C 0.4551(4) 0.13359(13) 0.7506(2) 0.0317(7) Uani 1 1 d . . .
H40 H 0.5443 0.1491 0.7632 0.038 Uiso 1 1 calc R . .
C41 C 0.3400(3) 0.15385(12) 0.96700(19) 0.0250(6) Uani 1 1 d . . .
C42 C 0.3230(3) 0.10200(12) 0.9682(2) 0.0307(7) Uani 1 1 d . . .
H42 H 0.3359 0.0823 0.9233 0.037 Uiso 1 1 calc R . .
C43 C 0.2873(4) 0.07906(14) 1.0351(2) 0.0378(8) Uani 1 1 d . . .
H43 H 0.2743 0.0438 1.0350 0.045 Uiso 1 1 calc R . .
C44 C 0.2707(4) 0.10690(14) 1.1014(2) 0.0376(8) Uani 1 1 d . . .
H44 H 0.2473 0.0909 1.1470 0.045 Uiso 1 1 calc R . .
C45 C 0.2883(3) 0.15829(13) 1.1010(2) 0.0315(7) Uani 1 1 d . . .
H45 H 0.2770 0.1777 1.1465 0.038 Uiso 1 1 calc R . .
C46 C 0.3225(3) 0.18153(13) 1.0343(2) 0.0277(7) Uani 1 1 d . . .
H46 H 0.3342 0.2168 1.0346 0.033 Uiso 1 1 calc R . .
C47 C 0.1284(9) 0.4387(3) 0.8955(4) 0.081(2) Uani 0.75 1 d P . .
H47A H 0.1924 0.4116 0.8875 0.097 Uiso 0.75 1 calc PR . .
H47B H 0.1247 0.4638 0.8515 0.097 Uiso 0.75 1 calc PR . .
H1 H 0.597(4) 0.2041(15) 1.0241(11) 0.050(12) Uiso 1 1 d D . .

loop_
_atom_site_aniso_label
_atom_site_aniso_U_11
_atom_site_aniso_U_22
_atom_site_aniso_U_33
_atom_site_aniso_U_23
_atom_site_aniso_U_13
_atom_site_aniso_U_12
Ru1 0.01953(13) 0.02354(13) 0.02362(13) -0.00087(10) 0.00691(9) -0.00221(10)
Cl1 0.0422(5) 0.0421(5) 0.0348(4) -0.0039(4) 0.0212(4) -0.0070(4)
Cl2 0.0859(14) 0.0575(11) 0.1297(19) 0.0232(11) -0.0011(13) 0.0167(10)
Cl3 0.145(2) 0.0843(15) 0.0706(13) -0.0016(11) 0.0134(13) 0.0012(14)
P1 0.0232(4) 0.0267(4) 0.0319(4) -0.0006(3) 0.0071(3) 0.0007(3)
P2 0.0246(4) 0.0246(4) 0.0270(4) -0.0013(3) 0.0058(3) -0.0030(3)
P3 0.0213(4) 0.0240(4) 0.0239(4) -0.0001(3) 0.0051(3) -0.0025(3)
O1 0.0212(11) 0.0324(12) 0.0381(13) -0.0046(10) 0.0048(10) -0.0004(9)
C1 0.0200(16) 0.038(2) 0.056(2) -0.0013(17) 0.0088(16) 0.0041(14)
C2 0.0247(17) 0.0388(19) 0.047(2) -0.0033(16) 0.0008(15) 0.0027(14)
C3 0.0300(18) 0.0403(19) 0.0357(19) -0.0083(15) 0.0027(15) -0.0009(15)
C4 0.0297(17) 0.0341(19) 0.044(2) -0.0114(16) 0.0025(15) -0.0049(14)
C5 0.0364(18) 0.0264(17) 0.0311(17) 0.0005(14) -0.0005(14) 0.0004(14)
C6 0.0329(18) 0.0340(18) 0.0333(18) 0.0017(15) 0.0014(15) -0.0041(14)
C7 0.049(2) 0.042(2) 0.038(2) 0.0084(17) 0.0075(17) -0.0076(18)
C8 0.070(3) 0.036(2) 0.038(2) 0.0103(17) -0.001(2) -0.005(2)
C9 0.076(3) 0.032(2) 0.044(2) 0.0005(17) -0.009(2) 0.017(2)
C10 0.051(2) 0.040(2) 0.036(2) -0.0026(16) 0.0004(17) 0.0127(18)
C11 0.0286(16) 0.0275(16) 0.0337(17) -0.0005(13) 0.0075(14) 0.0053(13)
C12 0.0362(19) 0.0345(19) 0.048(2) -0.0036(16) 0.0190(17) 0.0007(15)
C13 0.046(2) 0.047(2) 0.048(2) -0.0082(18) 0.0212(19) 0.0065(18)
C14 0.052(2) 0.036(2) 0.046(2) -0.0096(17) 0.0099(19) 0.0103(17)
C15 0.046(2) 0.0284(18) 0.041(2) 0.0002(15) 0.0029(17) 0.0015(15)
C16 0.0363(18) 0.0314(18) 0.0330(18) 0.0033(14) 0.0060(15) 0.0013(14)
C17 0.0303(16) 0.0227(15) 0.0246(15) -0.0023(12) 0.0079(13) -0.0019(12)
C18 0.0327(17) 0.0298(17) 0.0242(16) 0.0024(13) 0.0052(13) 0.0021(13)
C19 0.0306(17) 0.0384(19) 0.0327(18) 0.0039(15) 0.0069(14) 0.0049(14)
C20 0.043(2) 0.038(2) 0.0330(19) -0.0002(15) 0.0179(16) 0.0047(16)
C21 0.047(2) 0.0369(19) 0.0235(16) 0.0026(14) 0.0089(15) 0.0033(16)
C22 0.0328(17) 0.0327(18) 0.0264(16) 0.0002(13) 0.0047(14) 0.0049(14)
C23 0.0302(17) 0.0285(17) 0.042(2) 0.0057(15) 0.0090(15) -0.0070(13)
C24 0.055(2) 0.0308(19) 0.051(2) 0.0045(17) 0.015(2) -0.0046(17)
C25 0.054(3) 0.029(2) 0.081(3) 0.008(2) 0.009(2) -0.0046(18)
C26 0.048(2) 0.046(3) 0.074(3) 0.029(2) 0.006(2) -0.009(2)
C27 0.051(2) 0.065(3) 0.048(2) 0.020(2) 0.012(2) -0.012(2)
C28 0.041(2) 0.044(2) 0.044(2) 0.0061(17) 0.0143(17) -0.0100(17)
C29 0.0259(15) 0.0242(15) 0.0254(16) -0.0012(12) 0.0041(12) -0.0033(12)
C30 0.0251(16) 0.0294(17) 0.0379(19) 0.0000(14) 0.0039(14) -0.0056(13)
C31 0.0226(16) 0.0359(19) 0.048(2) -0.0048(16) 0.0018(15) 0.0011(13)
C32 0.038(2) 0.0343(19) 0.040(2) 0.0020(16) -0.0059(16) 0.0043(16)
C33 0.042(2) 0.0358(19) 0.0324(19) 0.0081(15) -0.0003(16) 0.0002(16)
C34 0.0330(17) 0.0337(18) 0.0254(16) -0.0016(14) 0.0040(14) -0.0019(14)
C35 0.0334(17) 0.0228(15) 0.0281(16) 0.0003(13) 0.0031(14) -0.0015(13)
C36 0.0350(18) 0.0315(18) 0.0362(19) -0.0007(15) 0.0010(15) -0.0045(14)
C37 0.046(2) 0.0312(19) 0.039(2) -0.0011(16) -0.0073(17) -0.0065(16)
C38 0.064(3) 0.0272(18) 0.0327(19) -0.0031(15) -0.0076(18) 0.0059(17)
C39 0.051(2) 0.036(2) 0.0267(17) 0.0002(15) 0.0037(16) 0.0128(17)
C40 0.0349(18) 0.0302(17) 0.0277(17) 0.0018(13) 0.0027(14) 0.0035(14)
C41 0.0198(14) 0.0279(16) 0.0274(16) 0.0053(13) 0.0056(12) -0.0006(12)
C42 0.0306(17) 0.0282(17) 0.0333(18) 0.0006(14) 0.0075(14) -0.0023(13)
C43 0.0384(19) 0.0296(18) 0.044(2) 0.0104(16) 0.0078(16) -0.0052(15)
C44 0.0314(18) 0.043(2) 0.040(2) 0.0165(16) 0.0101(15) 0.0028(15)
C45 0.0240(16) 0.0409(19) 0.0303(17) 0.0040(14) 0.0077(13) 0.0025(14)
C46 0.0220(15) 0.0310(17) 0.0301(17) 0.0019(13) 0.0059(13) -0.0001(13)
C47 0.127(7) 0.048(4) 0.062(4) 0.006(3) 0.009(4) 0.016(4)

loop_
_atom_type_symbol
_atom_type_description
_atom_type_scat_dispersion_real
_atom_type_scat_dispersion_imag
_atom_type_scat_source
C C 0.0033 0.0016 'International Tables Vol C Tables 4.2.6.8 and 6.1.1.4'
H H 0.0000 0.0000 'International Tables Vol C Tables 4.2.6.8 and 6.1.1.4'
Cl Cl 0.1484 0.1585 'International Tables Vol C Tables 4.2.6.8 and 6.1.1.4'
P P 0.1023 0.0942 'International Tables Vol C Tables 4.2.6.8 and 6.1.1.4'
Ru Ru -1.2594 0.8363 'International Tables Vol C Tables 4.2.6.8 and 6.1.1.4'
O O 0.0106 0.0060 'International Tables Vol C Tables 4.2.6.8 and 6.1.1.4'

loop_
_geom_angle_atom_site_label_1
_geom_angle_atom_site_label_2
_geom_angle_atom_site_label_3
_geom_angle
_geom_angle_site_symmetry_1
_geom_angle_site_symmetry_3
_geom_angle_publ_flag
P3 Ru1 O1 171.08(6) . . ?
P3 Ru1 P1 98.91(3) . . ?
O1 Ru1 P1 80.28(6) . . ?
P3 Ru1 P2 99.48(3) . . ?
O1 Ru1 P2 79.76(6) . . ?
P1 Ru1 P2 158.31(3) . . ?
P3 Ru1 Cl1 101.63(3) . . ?
O1 Ru1 Cl1 87.28(6) . . ?
P1 Ru1 Cl1 90.46(3) . . ?
P2 Ru1 Cl1 96.98(3) . . ?
P3 Ru1 H1 84.3(15) . . ?
O1 Ru1 H1 86.8(15) . . ?
P1 Ru1 H1 89.9(14) . . ?
P2 Ru1 H1 80.5(14) . . ?
Cl1 Ru1 H1 173.9(15) . . ?
C11 P1 C5 100.99(15) . . ?
C11 P1 C1 101.37(16) . . ?
C5 P1 C1 101.56(17) . . ?
C11 P1 Ru1 126.08(11) . . ?
C5 P1 Ru1 121.89(12) . . ?
C1 P1 Ru1 100.29(12) . . ?
C17 P2 C23 100.32(15) . . ?
C17 P2 C4 104.91(16) . . ?
C23 P2 C4 96.75(16) . . ?
C17 P2 Ru1 117.76(10) . . ?
C23 P2 Ru1 130.68(12) . . ?
C4 P2 Ru1 101.94(12) . . ?
C29 P3 C41 104.12(14) . . ?
C29 P3 C35 96.17(14) . . ?
C41 P3 C35 102.48(15) . . ?
C29 P3 Ru1 116.63(10) . . ?
C41 P3 Ru1 112.82(10) . . ?
C35 P3 Ru1 121.90(11) . . ?
C2 O1 C3 109.5(3) . . ?
C2 O1 Ru1 116.33(19) . . ?
C3 O1 Ru1 112.10(18) . . ?
C2 C1 P1 108.4(2) . . ?
C2 C1 H1A 110.0 . . ?
P1 C1 H1A 110.0 . . ?
C2 C1 H1B 110.0 . . ?
P1 C1 H1B 110.0 . . ?
H1A C1 H1B 108.4 . . ?
O1 C2 C1 107.4(3) . . ?
O1 C2 H2A 110.2 . . ?
C1 C2 H2A 110.2 . . ?
O1 C2 H2B 110.2 . . ?
C1 C2 H2B 110.2 . . ?
H2A C2 H2B 108.5 . . ?
O1 C3 C4 107.1(3) . . ?
O1 C3 H3A 110.3 . . ?
C4 C3 H3A 110.3 . . ?
O1 C3 H3B 110.3 . . ?
C4 C3 H3B 110.3 . . ?
H3A C3 H3B 108.6 . . ?
C3 C4 P2 113.2(2) . . ?
C3 C4 H4A 108.9 . . ?
P2 C4 H4A 108.9 . . ?
C3 C4 H4B 108.9 . . ?
P2 C4 H4B 108.9 . . ?
H4A C4 H4B 107.8 . . ?
C6 C5 C10 118.7(3) . . ?
C6 C5 P1 120.6(3) . . ?
C10 C5 P1 120.7(3) . . ?
C5 C6 C7 120.5(4) . . ?
C5 C6 H6 119.8 . . ?
C7 C6 H6 119.8 . . ?
C8 C7 C6 120.3(4) . . ?
C8 C7 H7 119.9 . . ?
C6 C7 H7 119.9 . . ?
C7 C8 C9 120.2(4) . . ?
C7 C8 H8 119.9 . . ?
C9 C8 H8 119.9 . . ?
C8 C9 C10 120.2(4) . . ?
C8 C9 H9 119.9 . . ?
C10 C9 H9 119.9 . . ?
C9 C10 C5 120.0(4) . . ?
C9 C10 H10 120.0 . . ?
C5 C10 H10 120.0 . . ?
C12 C11 C16 118.6(3) . . ?
C12 C11 P1 121.2(3) . . ?
C16 C11 P1 120.0(3) . . ?
C11 C12 C13 120.8(4) . . ?
C11 C12 H12 119.6 . . ?
C13 C12 H12 119.6 . . ?
C14 C13 C12 120.2(4) . . ?
C14 C13 H13 119.9 . . ?
C12 C13 H13 119.9 . . ?
C13 C14 C15 119.7(4) . . ?
C13 C14 H14 120.1 . . ?
C15 C14 H14 120.1 . . ?
C14 C15 C16 120.5(4) . . ?
C14 C15 H15 119.7 . . ?
C16 C15 H15 119.7 . . ?
C15 C16 C11 120.1(3) . . ?
C15 C16 H16 120.0 . . ?
C11 C16 H16 120.0 . . ?
C18 C17 C22 118.8(3) . . ?
C18 C17 P2 120.1(2) . . ?
C22 C17 P2 120.9(2) . . ?
C19 C18 C17 120.9(3) . . ?
C19 C18 H18 119.6 . . ?
C17 C18 H18 119.6 . . ?
C20 C19 C18 119.9(3) . . ?
C20 C19 H19 120.1 . . ?
C18 C19 H19 120.1 . . ?
C21 C20 C19 119.7(3) . . ?
C21 C20 H20 120.2 . . ?
C19 C20 H20 120.2 . . ?
C20 C21 C22 120.8(3) . . ?
C20 C21 H21 119.6 . . ?
C22 C21 H21 119.6 . . ?
C21 C22 C17 120.0(3) . . ?
C21 C22 H22 120.0 . . ?
C17 C22 H22 120.0 . . ?
C28 C23 C24 118.8(3) . . ?
C28 C23 P2 121.2(3) . . ?
C24 C23 P2 119.9(3) . . ?
C25 C24 C23 121.0(4) . . ?
C25 C24 H24 119.5 . . ?
C23 C24 H24 119.5 . . ?
C26 C25 C24 119.4(4) . . ?
C26 C25 H25 120.3 . . ?
C24 C25 H25 120.3 . . ?
C27 C26 C25 120.5(4) . . ?
C27 C26 H26 119.7 . . ?
C25 C26 H26 119.7 . . ?
C26 C27 C28 120.8(4) . . ?
C26 C27 H27 119.6 . . ?
C28 C27 H27 119.6 . . ?
C23 C28 C27 119.5(4) . . ?
C23 C28 H28 120.2 . . ?
C27 C28 H28 120.2 . . ?
C30 C29 C34 118.9(3) . . ?
C30 C29 P3 125.3(2) . . ?
C34 C29 P3 115.7(2) . . ?
C29 C30 C31 120.6(3) . . ?
C29 C30 H30 119.7 . . ?
C31 C30 H30 119.7 . . ?
C32 C31 C30 119.5(3) . . ?
C32 C31 H31 120.2 . . ?
C30 C31 H31 120.2 . . ?
C33 C32 C31 120.4(3) . . ?
C33 C32 H32 119.8 . . ?
C31 C32 H32 119.8 . . ?
C32 C33 C34 120.0(3) . . ?
C32 C33 H33 120.0 . . ?
C34 C33 H33 120.0 . . ?
C33 C34 C29 120.6(3) . . ?
C33 C34 H34 119.7 . . ?
C29 C34 H34 119.7 . . ?
C40 C35 C36 118.7(3) . . ?
C40 C35 P3 120.3(3) . . ?
C36 C35 P3 120.8(3) . . ?
C37 C36 C35 119.9(4) . . ?
C37 C36 H36 120.1 . . ?
C35 C36 H36 120.1 . . ?
C38 C37 C36 120.6(4) . . ?
C38 C37 H37 119.7 . . ?
C36 C37 H37 119.7 . . ?
C37 C38 C39 119.9(3) . . ?
C37 C38 H38 120.1 . . ?
C39 C38 H38 120.1 . . ?
C38 C39 C40 120.1(4) . . ?
C38 C39 H39 120.0 . . ?
C40 C39 H39 120.0 . . ?
C35 C40 C39 120.8(3) . . ?
C35 C40 H40 119.6 . . ?
C39 C40 H40 119.6 . . ?
C46 C41 C42 118.5(3) . . ?
C46 C41 P3 118.2(2) . . ?
C42 C41 P3 122.5(2) . . ?
C43 C42 C41 120.1(3) . . ?
C43 C42 H42 119.9 . . ?
C41 C42 H42 119.9 . . ?
C44 C43 C42 120.7(3) . . ?
C44 C43 H43 119.6 . . ?
C42 C43 H43 119.6 . . ?
C43 C44 C45 119.5(3) . . ?
C43 C44 H44 120.3 . . ?
C45 C44 H44 120.3 . . ?
C44 C45 C46 120.2(3) . . ?
C44 C45 H45 119.9 . . ?
C46 C45 H45 119.9 . . ?
C45 C46 C41 120.9(3) . . ?
C45 C46 H46 119.5 . . ?
C41 C46 H46 119.5 . . ?
Cl3 C47 Cl2 111.7(5) . . ?
Cl3 C47 H47A 109.3 . . ?
Cl2 C47 H47A 109.3 . . ?
Cl3 C47 H47B 109.3 . . ?
Cl2 C47 H47B 109.3 . . ?
H47A C47 H47B 107.9 . . ?

loop_
_geom_bond_atom_site_label_1
_geom_bond_atom_site_label_2
_geom_bond_distance
_geom_bond_site_symmetry_2
_geom_bond_publ_flag
Ru1 P3 2.2292(8) . ?
Ru1 O1 2.278(2) . ?
Ru1 P1 2.3085(9) . ?
Ru1 P2 2.3364(8) . ?
Ru1 Cl1 2.5192(9) . ?
Ru1 H1 1.599(5) . ?
Cl2 C47 1.799(9) . ?
Cl3 C47 1.754(8) . ?
P1 C11 1.835(3) . ?
P1 C5 1.840(4) . ?
P1 C1 1.845(3) . ?
P2 C17 1.826(3) . ?
P2 C23 1.843(3) . ?
P2 C4 1.855(3) . ?
P3 C29 1.837(3) . ?
P3 C41 1.845(3) . ?
P3 C35 1.852(3) . ?
O1 C2 1.441(4) . ?
O1 C3 1.456(4) . ?
C1 C2 1.512(5) . ?
C1 H1A 0.9900 . ?
C1 H1B 0.9900 . ?
C2 H2A 0.9900 . ?
C2 H2B 0.9900 . ?
C3 C4 1.483(5) . ?
C3 H3A 0.9900 . ?
C3 H3B 0.9900 . ?
C4 H4A 0.9900 . ?
C4 H4B 0.9900 . ?
C5 C6 1.392(5) . ?
C5 C10 1.403(5) . ?
C6 C7 1.391(5) . ?
C6 H6 0.9500 . ?
C7 C8 1.373(6) . ?
C7 H7 0.9500 . ?
C8 C9 1.381(6) . ?
C8 H8 0.9500 . ?
C9 C10 1.392(6) . ?
C9 H9 0.9500 . ?
C10 H10 0.9500 . ?
C11 C12 1.386(5) . ?
C11 C16 1.405(5) . ?
C12 C13 1.394(5) . ?
C12 H12 0.9500 . ?
C13 C14 1.378(6) . ?
C13 H13 0.9500 . ?
C14 C15 1.383(6) . ?
C14 H14 0.9500 . ?
C15 C16 1.390(5) . ?
C15 H15 0.9500 . ?
C16 H16 0.9500 . ?
C17 C18 1.389(4) . ?
C17 C22 1.396(4) . ?
C18 C19 1.389(5) . ?
C18 H18 0.9500 . ?
C19 C20 1.384(5) . ?
C19 H19 0.9500 . ?
C20 C21 1.381(5) . ?
C20 H20 0.9500 . ?
C21 C22 1.387(5) . ?
C21 H21 0.9500 . ?
C22 H22 0.9500 . ?
C23 C28 1.387(5) . ?
C23 C24 1.400(5) . ?
C24 C25 1.391(6) . ?
C24 H24 0.9500 . ?
C25 C26 1.379(7) . ?
C25 H25 0.9500 . ?
C26 C27 1.362(7) . ?
C26 H26 0.9500 . ?
C27 C28 1.405(6) . ?
C27 H27 0.9500 . ?
C28 H28 0.9500 . ?
C29 C30 1.386(4) . ?
C29 C34 1.393(5) . ?
C30 C31 1.398(5) . ?
C30 H30 0.9500 . ?
C31 C32 1.383(5) . ?
C31 H31 0.9500 . ?
C32 C33 1.379(5) . ?
C32 H32 0.9500 . ?
C33 C34 1.387(5) . ?
C33 H33 0.9500 . ?
C34 H34 0.9500 . ?
C35 C40 1.384(5) . ?
C35 C36 1.400(5) . ?
C36 C37 1.396(5) . ?
C36 H36 0.9500 . ?
C37 C38 1.374(6) . ?
C37 H37 0.9500 . ?
C38 C39 1.379(6) . ?
C38 H38 0.9500 . ?
C39 C40 1.395(5) . ?
C39 H39 0.9500 . ?
C40 H40 0.9500 . ?
C41 C46 1.394(5) . ?
C41 C42 1.397(4) . ?
C42 C43 1.393(5) . ?
C42 H42 0.9500 . ?
C43 C44 1.379(5) . ?
C43 H43 0.9500 . ?
C44 C45 1.385(5) . ?
C44 H44 0.9500 . ?
C45 C46 1.387(5) . ?
C45 H45 0.9500 . ?
C46 H46 0.9500 . ?
C47 H47A 0.9900 . ?
C47 H47B 0.9900 . ?

loop_
_geom_torsion_atom_site_label_1
_geom_torsion_atom_site_label_2
_geom_torsion_atom_site_label_3
_geom_torsion_atom_site_label_4
_geom_torsion
_geom_torsion_site_symmetry_1
_geom_torsion_site_symmetry_2
_geom_torsion_site_symmetry_3
_geom_torsion_site_symmetry_4
_geom_torsion_publ_flag
P3 Ru1 P1 C11 58.59(14) . . . . ?
O1 Ru1 P1 C11 -130.42(15) . . . . ?
P2 Ru1 P1 C11 -153.69(14) . . . . ?
Cl1 Ru1 P1 C11 -43.26(14) . . . . ?
P3 Ru1 P1 C5 -78.41(13) . . . . ?
O1 Ru1 P1 C5 92.58(14) . . . . ?
P2 Ru1 P1 C5 69.31(16) . . . . ?
Cl1 Ru1 P1 C5 179.75(13) . . . . ?
P3 Ru1 P1 C1 170.93(13) . . . . ?
O1 Ru1 P1 C1 -18.08(15) . . . . ?
P2 Ru1 P1 C1 -41.35(16) . . . . ?
Cl1 Ru1 P1 C1 69.09(13) . . . . ?
P3 Ru1 P2 C17 50.93(12) . . . . ?
O1 Ru1 P2 C17 -120.05(13) . . . . ?
P1 Ru1 P2 C17 -96.74(14) . . . . ?
Cl1 Ru1 P2 C17 154.00(12) . . . . ?
P3 Ru1 P2 C23 -85.08(15) . . . . ?
O1 Ru1 P2 C23 103.95(16) . . . . ?
P1 Ru1 P2 C23 127.26(16) . . . . ?
Cl1 Ru1 P2 C23 18.00(15) . . . . ?
P3 Ru1 P2 C4 165.04(13) . . . . ?
O1 Ru1 P2 C4 -5.94(14) . . . . ?
P1 Ru1 P2 C4 17.37(16) . . . . ?
Cl1 Ru1 P2 C4 -91.89(13) . . . . ?
O1 Ru1 P3 C29 108.4(4) . . . . ?
P1 Ru1 P3 C29 -167.46(12) . . . . ?
P2 Ru1 P3 C29 24.08(12) . . . . ?
Cl1 Ru1 P3 C29 -75.13(12) . . . . ?
O1 Ru1 P3 C41 -12.0(4) . . . . ?
P1 Ru1 P3 C41 72.07(11) . . . . ?
P2 Ru1 P3 C41 -96.38(11) . . . . ?
Cl1 Ru1 P3 C41 164.40(11) . . . . ?
O1 Ru1 P3 C35 -134.6(4) . . . . ?
P1 Ru1 P3 C35 -50.47(13) . . . . ?
P2 Ru1 P3 C35 141.07(12) . . . . ?
Cl1 Ru1 P3 C35 41.85(13) . . . . ?
P3 Ru1 O1 C2 75.7(5) . . . . ?
P1 Ru1 O1 C2 -9.9(2) . . . . ?
P2 Ru1 O1 C2 161.6(2) . . . . ?
Cl1 Ru1 O1 C2 -100.8(2) . . . . ?
P3 Ru1 O1 C3 -51.4(5) . . . . ?
P1 Ru1 O1 C3 -137.0(2) . . . . ?
P2 Ru1 O1 C3 34.5(2) . . . . ?
Cl1 Ru1 O1 C3 132.1(2) . . . . ?
C11 P1 C1 C2 176.5(3) . . . . ?
C5 P1 C1 C2 -79.6(3) . . . . ?
Ru1 P1 C1 C2 46.2(3) . . . . ?
C3 O1 C2 C1 169.6(3) . . . . ?
Ru1 O1 C2 C1 41.2(3) . . . . ?
P1 C1 C2 O1 -57.5(3) . . . . ?
C2 O1 C3 C4 173.0(3) . . . . ?
Ru1 O1 C3 C4 -56.3(3) . . . . ?
O1 C3 C4 P2 49.9(4) . . . . ?
C17 P2 C4 C3 102.1(3) . . . . ?
C23 P2 C4 C3 -155.3(3) . . . . ?
Ru1 P2 C4 C3 -21.2(3) . . . . ?
C11 P1 C5 C6 -132.9(3) . . . . ?
C1 P1 C5 C6 122.9(3) . . . . ?
Ru1 P1 C5 C6 12.9(3) . . . . ?
C11 P1 C5 C10 46.5(3) . . . . ?
C1 P1 C5 C10 -57.7(3) . . . . ?
Ru1 P1 C5 C10 -167.7(3) . . . . ?
C10 C5 C6 C7 -1.4(5) . . . . ?
P1 C5 C6 C7 177.9(3) . . . . ?
C5 C6 C7 C8 0.0(6) . . . . ?
C6 C7 C8 C9 1.5(6) . . . . ?
C7 C8 C9 C10 -1.6(6) . . . . ?
C8 C9 C10 C5 0.1(6) . . . . ?
C6 C5 C10 C9 1.4(6) . . . . ?
P1 C5 C10 C9 -178.0(3) . . . . ?
C5 P1 C11 C12 -145.8(3) . . . . ?
C1 P1 C11 C12 -41.5(3) . . . . ?
Ru1 P1 C11 C12 70.3(3) . . . . ?
C5 P1 C11 C16 39.2(3) . . . . ?
C1 P1 C11 C16 143.5(3) . . . . ?
Ru1 P1 C11 C16 -104.7(3) . . . . ?
C16 C11 C12 C13 -0.8(5) . . . . ?
P1 C11 C12 C13 -175.9(3) . . . . ?
C11 C12 C13 C14 -0.3(6) . . . . ?
C12 C13 C14 C15 0.6(6) . . . . ?
C13 C14 C15 C16 0.2(6) . . . . ?
C14 C15 C16 C11 -1.4(5) . . . . ?
C12 C11 C16 C15 1.7(5) . . . . ?
P1 C11 C16 C15 176.8(3) . . . . ?
C23 P2 C17 C18 46.7(3) . . . . ?
C4 P2 C17 C18 146.6(3) . . . . ?
Ru1 P2 C17 C18 -101.0(3) . . . . ?
C23 P2 C17 C22 -138.5(3) . . . . ?
C4 P2 C17 C22 -38.6(3) . . . . ?
Ru1 P2 C17 C22 73.9(3) . . . . ?
C22 C17 C18 C19 -0.9(5) . . . . ?
P2 C17 C18 C19 174.1(3) . . . . ?
C17 C18 C19 C20 1.3(5) . . . . ?
C18 C19 C20 C21 -1.0(5) . . . . ?
C19 C20 C21 C22 0.4(6) . . . . ?
C20 C21 C22 C17 -0.1(5) . . . . ?
C18 C17 C22 C21 0.3(5) . . . . ?
P2 C17 C22 C21 -174.6(3) . . . . ?
C17 P2 C23 C28 -147.7(3) . . . . ?
C4 P2 C23 C28 105.8(3) . . . . ?
Ru1 P2 C23 C28 -6.3(4) . . . . ?
C17 P2 C23 C24 37.1(3) . . . . ?
C4 P2 C23 C24 -69.4(3) . . . . ?
Ru1 P2 C23 C24 178.5(2) . . . . ?
C28 C23 C24 C25 0.7(6) . . . . ?
P2 C23 C24 C25 176.0(3) . . . . ?
C23 C24 C25 C26 0.7(6) . . . . ?
C24 C25 C26 C27 -0.7(7) . . . . ?
C25 C26 C27 C28 -0.8(7) . . . . ?
C24 C23 C28 C27 -2.2(6) . . . . ?
P2 C23 C28 C27 -177.4(3) . . . . ?
C26 C27 C28 C23 2.3(6) . . . . ?
C41 P3 C29 C30 -7.6(3) . . . . ?
C35 P3 C29 C30 97.0(3) . . . . ?
Ru1 P3 C29 C30 -132.6(3) . . . . ?
C41 P3 C29 C34 174.9(2) . . . . ?
C35 P3 C29 C34 -80.5(3) . . . . ?
Ru1 P3 C29 C34 49.9(3) . . . . ?
C34 C29 C30 C31 -1.2(5) . . . . ?
P3 C29 C30 C31 -178.7(3) . . . . ?
C29 C30 C31 C32 0.2(5) . . . . ?
C30 C31 C32 C33 0.8(6) . . . . ?
C31 C32 C33 C34 -0.7(6) . . . . ?
C32 C33 C34 C29 -0.4(5) . . . . ?
C30 C29 C34 C33 1.4(5) . . . . ?
P3 C29 C34 C33 179.0(3) . . . . ?
C29 P3 C35 C40 113.9(3) . . . . ?
C41 P3 C35 C40 -140.1(3) . . . . ?
Ru1 P3 C35 C40 -12.9(3) . . . . ?
C29 P3 C35 C36 -62.3(3) . . . . ?
C41 P3 C35 C36 43.7(3) . . . . ?
Ru1 P3 C35 C36 170.9(2) . . . . ?
C40 C35 C36 C37 2.9(5) . . . . ?
P3 C35 C36 C37 179.2(3) . . . . ?
C35 C36 C37 C38 -0.8(5) . . . . ?
C36 C37 C38 C39 -1.5(6) . . . . ?
C37 C38 C39 C40 1.7(5) . . . . ?
C36 C35 C40 C39 -2.8(5) . . . . ?
P3 C35 C40 C39 -179.1(3) . . . . ?
C38 C39 C40 C35 0.6(5) . . . . ?
C29 P3 C41 C46 -62.7(3) . . . . ?
C35 P3 C41 C46 -162.4(2) . . . . ?
Ru1 P3 C41 C46 64.7(3) . . . . ?
C29 P3 C41 C42 127.3(3) . . . . ?
C35 P3 C41 C42 27.6(3) . . . . ?
Ru1 P3 C41 C42 -105.3(3) . . . . ?
C46 C41 C42 C43 1.0(5) . . . . ?
P3 C41 C42 C43 171.0(3) . . . . ?
C41 C42 C43 C44 -1.2(5) . . . . ?
C42 C43 C44 C45 0.7(5) . . . . ?
C43 C44 C45 C46 0.0(5) . . . . ?
C44 C45 C46 C41 -0.1(5) . . . . ?
C42 C41 C46 C45 -0.4(5) . . . . ?
P3 C41 C46 C45 -170.8(2) . . . . ?
